data_1542665
loop_
_publ_author_name
'Qi, Zisong'
'Yu, Songjie'
'Li, Xingwei'

_publ_section_title
;
 Rh(III)-Catalyzed Synthesis of N-Unprotected Indoles from Imidamides and
 Diazo Ketoesters via C-H Activation and C-C/C-N Bond Cleavage.
;
_journal_issue 4
_journal_name_full 'Organic letters'
_journal_page_first 700
_journal_page_last 703
_journal_paper_doi 10.1021/acs.orglett.5b03669
_journal_volume 18
_journal_year 2016
_chemical_formula_sum 'C19 H26 Cl3 N2 Rh'
_chemical_formula_weight 491.68
_chemical_name_systematic
; 
 ? 
;
_space_group_crystal_system monoclinic
_space_group_IT_number 14
_space_group_name_Hall '-P 2ybc'
_space_group_name_H-M_alt 'P 1 21/c 1'
_symmetry_space_group_name_Hall '-P 2ybc'
_symmetry_space_group_name_H-M 'P 1 21/c 1'
_atom_sites_solution_hydrogens mixed
_audit_creation_method SHELXL-2013
_cell_angle_alpha 90
_cell_angle_beta 105.603(4)
_cell_angle_gamma 90
_cell_formula_units_Z 4
_cell_length_a 11.0944(19)
_cell_length_b 14.838(2)
_cell_length_c 13.848(2)
_cell_measurement_reflns_used 2345
_cell_measurement_temperature 293(2)
_cell_measurement_theta_max 45.587
_cell_measurement_theta_min 4.698
_cell_volume 2195.6(6)
_computing_cell_refinement 'Bruker SMART'
_computing_data_collection 'Bruker SMART'
_computing_data_reduction 'Bruker SHELXTL'
_computing_molecular_graphics 'Bruker SHELXTL'
_computing_publication_material 'Bruker SHELXTL'
_computing_structure_refinement 'SHELXL-2013 (Sheldrick, 2013)'
_computing_structure_solution 'Bruker SHELXTL'
_diffrn_ambient_temperature 293(2)
_diffrn_measured_fraction_theta_full 0.999
_diffrn_measured_fraction_theta_max 0.999
_diffrn_measurement_device_type 'CCD area detector'
_diffrn_measurement_method 'phi and omega scans'
_diffrn_radiation_type MoK\a
_diffrn_radiation_wavelength 0.71073
_diffrn_reflns_av_R_equivalents 0.0518
_diffrn_reflns_av_unetI/netI 0.0543
_diffrn_reflns_laue_measured_fraction_full 0.999
_diffrn_reflns_laue_measured_fraction_max 0.999
_diffrn_reflns_limit_h_max 10
_diffrn_reflns_limit_h_min -13
_diffrn_reflns_limit_k_max 17
_diffrn_reflns_limit_k_min -16
_diffrn_reflns_limit_l_max 16
_diffrn_reflns_limit_l_min -16
_diffrn_reflns_number 12437
_diffrn_reflns_point_group_measured_fraction_full 0.999
_diffrn_reflns_point_group_measured_fraction_max 0.999
_diffrn_reflns_theta_full 25.242
_diffrn_reflns_theta_max 25.497
_diffrn_reflns_theta_min 2.053
_exptl_absorpt_coefficient_mu 1.147
_exptl_absorpt_correction_T_max 0.7456
_exptl_absorpt_correction_T_min 0.6201
_exptl_absorpt_correction_type multi-scan
_exptl_absorpt_process_details sadabs
_exptl_crystal_colour red
_exptl_crystal_density_diffrn 1.487
_exptl_crystal_description prismatic
_exptl_crystal_F_000 1000
_exptl_crystal_size_max 0.200
_exptl_crystal_size_mid 0.110
_exptl_crystal_size_min 0.060
_refine_diff_density_max 0.912
_refine_diff_density_min -1.251
_refine_diff_density_rms 0.115
_refine_ls_extinction_method none
_refine_ls_goodness_of_fit_ref 1.218
_refine_ls_hydrogen_treatment mixed
_refine_ls_matrix_type full
_refine_ls_number_parameters 240
_refine_ls_number_reflns 4089
_refine_ls_number_restraints 1
_refine_ls_restrained_S_all 1.218
_refine_ls_R_factor_all 0.0844
_refine_ls_R_factor_gt 0.0674
_refine_ls_shift/su_max 0.001
_refine_ls_shift/su_mean 0.000
_refine_ls_structure_factor_coef Fsqd
_refine_ls_weighting_details 'w=1/[\s^2^(Fo^2^)+(0.0520P)^2^+4.9448P] where P=(Fo^2^+2Fc^2^)/3'
_refine_ls_weighting_scheme calc
_refine_ls_wR_factor_gt 0.1430
_refine_ls_wR_factor_ref 0.1497
_reflns_Friedel_coverage 0.000
_reflns_number_gt 3337
_reflns_number_total 4089
_reflns_threshold_expression 'I > 2\s(I)'
_cod_data_source_file ol5b03669_si_001.cif
_cod_data_source_block cd15324
_cod_original_cell_volume 2195.7(6)
_cod_database_code 1542665
_shelx_space_group_comment
; 
The symmetry employed for this shelxl refinement is uniquely defined 
by the following loop, which should always be used as a source of 
symmetry information in preference to the above space-group names. 
They are only intended as comments. 
;
_shelx_estimated_absorpt_t_min 0.803
_shelx_estimated_absorpt_t_max 0.934
_shelxl_version_number 2013-4

loop_
_space_group_symop_operation_xyz
'x, y, z'
'-x, y+1/2, -z+1/2'
'-x, -y, -z'
'x, -y-1/2, z-1/2'

loop_
_atom_site_label
_atom_site_type_symbol
_atom_site_fract_x
_atom_site_fract_y
_atom_site_fract_z
_atom_site_U_iso_or_equiv
_atom_site_adp_type
_atom_site_occupancy
_atom_site_site_symmetry_order
_atom_site_calc_flag
_atom_site_refinement_flags_posn
_atom_site_refinement_flags_adp
Rh1 Rh 0.77993(4) 0.37001(3) 0.43328(4) 0.03272(18) Uani 1 1 d . .
Cl1 Cl 0.94790(16) 0.37078(13) 0.58764(13) 0.0484(4) Uani 1 1 d . .
Cl2 Cl 0.2682(3) 0.19065(18) 0.5926(3) 0.1057(11) Uani 1 1 d . .
Cl3 Cl 0.1844(3) 0.1739(3) 0.3786(3) 0.1316(13) Uani 1 1 d . .
N1 N 0.9104(5) 0.3899(4) 0.3557(4) 0.0404(14) Uani 1 1 d . .
N2 N 0.8898(6) 0.2566(4) 0.2701(4) 0.0455(14) Uani 1 1 d D .
C1 C 0.8057(6) 0.2366(4) 0.4159(5) 0.0342(14) Uani 1 1 d . .
C2 C 0.7733(7) 0.1738(5) 0.4794(6) 0.0498(18) Uani 1 1 d . .
H2 H 0.7492 0.1946 0.5348 0.060 Uiso 1 1 calc R U
C3 C 0.7755(9) 0.0833(6) 0.4637(7) 0.071(3) Uani 1 1 d . .
H3 H 0.7512 0.0435 0.5068 0.085 Uiso 1 1 calc R U
C4 C 0.8137(9) 0.0515(5) 0.3842(7) 0.066(2) Uani 1 1 d . .
H4 H 0.8148 -0.0101 0.3723 0.080 Uiso 1 1 calc R U
C5 C 0.8498(8) 0.1103(5) 0.3233(6) 0.055(2) Uani 1 1 d . .
H5 H 0.8778 0.0881 0.2703 0.066 Uiso 1 1 calc R U
C6 C 0.8467(6) 0.2015(4) 0.3369(5) 0.0365(15) Uani 1 1 d . .
C7 C 0.9323(6) 0.3418(5) 0.2862(5) 0.0396(16) Uani 1 1 d . .
C8 C 1.0076(8) 0.3746(6) 0.2183(6) 0.066(2) Uani 1 1 d . .
H8A H 0.9587 0.3696 0.1498 0.099 Uiso 1 1 calc R U
H8B H 1.0819 0.3387 0.2281 0.099 Uiso 1 1 calc R U
H8C H 1.0304 0.4364 0.2333 0.099 Uiso 1 1 calc R U
C9 C 0.6165(6) 0.4122(5) 0.3243(5) 0.0439(17) Uani 1 1 d . .
C10 C 0.6679(6) 0.4922(4) 0.3786(6) 0.0459(17) Uani 1 1 d . .
C11 C 0.6697(6) 0.4815(5) 0.4779(6) 0.0475(18) Uani 1 1 d . .
C12 C 0.6172(6) 0.3939(5) 0.4873(5) 0.0450(17) Uani 1 1 d . .
C13 C 0.5782(6) 0.3545(4) 0.3913(6) 0.0454(17) Uani 1 1 d . .
C14 C 0.5907(9) 0.3999(7) 0.2127(6) 0.078(3) Uani 1 1 d . .
H14A H 0.5807 0.3369 0.1967 0.117 Uiso 1 1 calc R U
H14B H 0.6594 0.4235 0.1907 0.117 Uiso 1 1 calc R U
H14C H 0.5154 0.4315 0.1796 0.117 Uiso 1 1 calc R U
C15 C 0.7108(8) 0.5735(6) 0.3307(8) 0.084(3) Uani 1 1 d . .
H15A H 0.7622 0.6111 0.3819 0.126 Uiso 1 1 calc R U
H15B H 0.6392 0.6071 0.2939 0.126 Uiso 1 1 calc R U
H15C H 0.7583 0.5540 0.2859 0.126 Uiso 1 1 calc R U
C16 C 0.7200(8) 0.5469(6) 0.5617(7) 0.079(3) Uani 1 1 d . .
H16A H 0.7506 0.5996 0.5358 0.119 Uiso 1 1 calc R U
H16B H 0.7870 0.5192 0.6115 0.119 Uiso 1 1 calc R U
H16C H 0.6545 0.5637 0.5914 0.119 Uiso 1 1 calc R U
C17 C 0.5931(9) 0.3579(7) 0.5829(7) 0.079(3) Uani 1 1 d . .
H17A H 0.5261 0.3913 0.5977 0.118 Uiso 1 1 calc R U
H17B H 0.6675 0.3643 0.6372 0.118 Uiso 1 1 calc R U
H17C H 0.5705 0.2954 0.5743 0.118 Uiso 1 1 calc R U
C18 C 0.5052(7) 0.2691(6) 0.3639(8) 0.073(3) Uani 1 1 d . .
H18A H 0.5158 0.2323 0.4225 0.110 Uiso 1 1 calc R U
H18B H 0.5349 0.2371 0.3145 0.110 Uiso 1 1 calc R U
H18C H 0.4182 0.2832 0.3370 0.110 Uiso 1 1 calc R U
C19 C 0.1408(8) 0.1918(7) 0.4892(7) 0.078(3) Uani 1 1 d . .
H19A H 0.0987 0.2495 0.4855 0.093 Uiso 1 1 calc R U
H19B H 0.0824 0.1453 0.4963 0.093 Uiso 1 1 calc R U
H1 H 0.947(5) 0.437(4) 0.362(4) 0.021(16) Uiso 1 1 d . .
H2A H 0.903(6) 0.230(4) 0.222(3) 0.04(2) Uiso 1 1 d D .

loop_
_atom_site_aniso_label
_atom_site_aniso_U_11
_atom_site_aniso_U_22
_atom_site_aniso_U_33
_atom_site_aniso_U_23
_atom_site_aniso_U_13
_atom_site_aniso_U_12
Rh1 0.0306(3) 0.0303(3) 0.0379(3) 0.0005(2) 0.0103(2) 0.0014(2)
Cl1 0.0416(9) 0.0621(11) 0.0410(9) 0.0062(8) 0.0100(7) 0.0046(8)
Cl2 0.0809(18) 0.0706(17) 0.137(3) 0.0109(16) -0.0209(17) -0.0075(13)
Cl3 0.096(2) 0.190(4) 0.124(3) 0.010(3) 0.056(2) 0.016(2)
N1 0.041(3) 0.035(3) 0.045(3) -0.001(3) 0.012(3) -0.015(3)
N2 0.060(4) 0.044(3) 0.039(3) -0.010(3) 0.024(3) -0.005(3)
C1 0.034(3) 0.026(3) 0.044(4) -0.002(3) 0.014(3) 0.007(2)
C2 0.058(5) 0.050(4) 0.049(4) 0.004(4) 0.028(4) 0.000(4)
C3 0.098(7) 0.047(5) 0.084(6) 0.027(4) 0.051(6) -0.001(4)
C4 0.106(7) 0.032(4) 0.073(6) 0.003(4) 0.043(5) 0.007(4)
C5 0.073(5) 0.032(4) 0.066(5) -0.003(3) 0.029(4) -0.004(3)
C6 0.034(3) 0.037(4) 0.039(4) 0.003(3) 0.011(3) 0.000(3)
C7 0.041(4) 0.044(4) 0.036(4) 0.005(3) 0.014(3) -0.003(3)
C8 0.071(5) 0.082(6) 0.055(5) -0.005(4) 0.033(4) -0.027(5)
C9 0.031(3) 0.052(4) 0.041(4) -0.003(3) -0.004(3) 0.001(3)
C10 0.037(4) 0.035(4) 0.061(5) 0.007(3) 0.005(3) 0.003(3)
C11 0.036(4) 0.039(4) 0.062(5) -0.005(3) 0.004(3) 0.015(3)
C12 0.026(3) 0.058(4) 0.051(4) 0.004(3) 0.011(3) 0.011(3)
C13 0.029(3) 0.040(4) 0.064(5) -0.006(3) 0.007(3) -0.003(3)
C14 0.071(6) 0.100(7) 0.053(5) -0.003(5) -0.002(4) 0.009(5)
C15 0.064(6) 0.052(5) 0.134(9) 0.031(6) 0.021(6) 0.008(4)
C16 0.072(6) 0.074(6) 0.081(6) -0.026(5) 0.000(5) 0.018(5)
C17 0.072(6) 0.101(8) 0.075(6) 0.025(5) 0.041(5) 0.025(5)
C18 0.045(5) 0.064(5) 0.110(8) -0.008(5) 0.020(5) -0.010(4)
C19 0.062(6) 0.080(7) 0.088(7) 0.012(5) 0.014(5) 0.013(5)

loop_
_atom_type_symbol
_atom_type_description
_atom_type_scat_dispersion_real
_atom_type_scat_dispersion_imag
_atom_type_scat_source
C C 0.0033 0.0016 'International Tables Vol C Tables 4.2.6.8 and 6.1.1.4'
H H 0.0000 0.0000 'International Tables Vol C Tables 4.2.6.8 and 6.1.1.4'
N N 0.0061 0.0033 'International Tables Vol C Tables 4.2.6.8 and 6.1.1.4'
Cl Cl 0.1484 0.1585 'International Tables Vol C Tables 4.2.6.8 and 6.1.1.4'
Rh Rh -1.1178 0.9187 'International Tables Vol C Tables 4.2.6.8 and 6.1.1.4'

loop_
_geom_angle_atom_site_label_1
_geom_angle_atom_site_label_2
_geom_angle_atom_site_label_3
_geom_angle
C1 Rh1 N1 86.3(2)
C1 Rh1 C9 109.0(3)
N1 Rh1 C9 100.0(3)
C1 Rh1 C12 111.1(3)
N1 Rh1 C12 159.1(3)
C9 Rh1 C12 64.1(3)
C1 Rh1 C13 91.9(2)
N1 Rh1 C13 134.5(3)
C9 Rh1 C13 38.4(3)
C12 Rh1 C13 38.0(3)
C1 Rh1 C10 147.7(3)
N1 Rh1 C10 96.5(3)
C9 Rh1 C10 38.7(3)
C12 Rh1 C10 62.6(3)
C13 Rh1 C10 63.3(3)
C1 Rh1 C11 149.3(3)
N1 Rh1 C11 123.7(3)
C9 Rh1 C11 63.4(3)
C12 Rh1 C11 38.2(3)
C13 Rh1 C11 63.4(3)
C10 Rh1 C11 36.1(3)
C1 Rh1 Cl1 90.55(18)
N1 Rh1 Cl1 88.72(16)
C9 Rh1 Cl1 158.9(2)
C12 Rh1 Cl1 102.09(19)
C13 Rh1 Cl1 136.8(2)
C10 Rh1 Cl1 121.64(19)
C11 Rh1 Cl1 95.77(19)
C7 N1 Rh1 128.6(5)
C7 N1 H1 112(4)
Rh1 N1 H1 119(4)
C7 N2 C6 126.9(6)
C7 N2 H2A 117(5)
C6 N2 H2A 115(5)
C2 C1 C6 116.1(6)
C2 C1 Rh1 120.7(5)
C6 C1 Rh1 123.0(5)
C3 C2 C1 122.7(7)
C3 C2 H2 118.6
C1 C2 H2 118.6
C2 C3 C4 119.5(7)
C2 C3 H3 120.3
C4 C3 H3 120.3
C5 C4 C3 119.3(7)
C5 C4 H4 120.3
C3 C4 H4 120.3
C4 C5 C6 122.1(8)
C4 C5 H5 118.9
C6 C5 H5 118.9
C5 C6 C1 120.2(6)
C5 C6 N2 117.2(6)
C1 C6 N2 122.5(6)
N1 C7 N2 121.5(6)
N1 C7 C8 123.0(6)
N2 C7 C8 115.5(6)
C7 C8 H8A 109.5
C7 C8 H8B 109.5
H8A C8 H8B 109.5
C7 C8 H8C 109.5
H8A C8 H8C 109.5
H8B C8 H8C 109.5
C13 C9 C10 107.7(6)
C13 C9 C14 126.5(7)
C10 C9 C14 125.1(7)
C13 C9 Rh1 72.8(4)
C10 C9 Rh1 74.2(4)
C14 C9 Rh1 125.9(6)
C11 C10 C9 108.8(6)
C11 C10 C15 127.4(7)
C9 C10 C15 123.8(8)
C11 C10 Rh1 73.0(4)
C9 C10 Rh1 67.0(4)
C15 C10 Rh1 126.1(5)
C10 C11 C12 107.2(6)
C10 C11 C16 126.8(8)
C12 C11 C16 126.0(8)
C10 C11 Rh1 70.9(4)
C12 C11 Rh1 67.9(4)
C16 C11 Rh1 125.0(5)
C13 C12 C11 108.5(6)
C13 C12 C17 126.6(7)
C11 C12 C17 124.5(7)
C13 C12 Rh1 71.3(4)
C11 C12 Rh1 73.8(4)
C17 C12 Rh1 127.2(5)
C9 C13 C12 107.4(6)
C9 C13 C18 125.8(7)
C12 C13 C18 126.8(7)
C9 C13 Rh1 68.9(4)
C12 C13 Rh1 70.7(4)
C18 C13 Rh1 127.4(5)
C9 C14 H14A 109.5
C9 C14 H14B 109.5
H14A C14 H14B 109.5
C9 C14 H14C 109.5
H14A C14 H14C 109.5
H14B C14 H14C 109.5
C10 C15 H15A 109.5
C10 C15 H15B 109.5
H15A C15 H15B 109.5
C10 C15 H15C 109.5
H15A C15 H15C 109.5
H15B C15 H15C 109.5
C11 C16 H16A 109.5
C11 C16 H16B 109.5
H16A C16 H16B 109.5
C11 C16 H16C 109.5
H16A C16 H16C 109.5
H16B C16 H16C 109.5
C12 C17 H17A 109.5
C12 C17 H17B 109.5
H17A C17 H17B 109.5
C12 C17 H17C 109.5
H17A C17 H17C 109.5
H17B C17 H17C 109.5
C13 C18 H18A 109.5
C13 C18 H18B 109.5
H18A C18 H18B 109.5
C13 C18 H18C 109.5
H18A C18 H18C 109.5
H18B C18 H18C 109.5
Cl2 C19 Cl3 111.6(5)
Cl2 C19 H19A 109.3
Cl3 C19 H19A 109.3
Cl2 C19 H19B 109.3
Cl3 C19 H19B 109.3
H19A C19 H19B 108.0

loop_
_geom_bond_atom_site_label_1
_geom_bond_atom_site_label_2
_geom_bond_distance
Rh1 C1 2.024(6)
Rh1 N1 2.042(6)
Rh1 C9 2.118(6)
Rh1 C12 2.161(7)
Rh1 C13 2.168(6)
Rh1 C10 2.214(6)
Rh1 C11 2.240(7)
Rh1 Cl1 2.4289(17)
Cl2 C19 1.720(9)
Cl3 C19 1.746(10)
N1 C7 1.273(9)
N1 H1 0.81(6)
N2 C7 1.346(9)
N2 C6 1.411(8)
N2 H2A 0.82(2)
C1 C2 1.392(9)
C1 C6 1.394(9)
C2 C3 1.362(11)
C2 H2 0.9300
C3 C4 1.366(12)
C3 H3 0.9300
C4 C5 1.347(11)
C4 H4 0.9300
C5 C6 1.369(9)
C5 H5 0.9300
C7 C8 1.497(10)
C8 H8A 0.9600
C8 H8B 0.9600
C8 H8C 0.9600
C9 C13 1.410(10)
C9 C10 1.439(9)
C9 C14 1.504(11)
C10 C11 1.379(10)
C10 C15 1.513(10)
C11 C12 1.444(10)
C11 C16 1.501(10)
C12 C13 1.410(10)
C12 C17 1.517(11)
C13 C18 1.496(10)
C14 H14A 0.9600
C14 H14B 0.9600
C14 H14C 0.9600
C15 H15A 0.9600
C15 H15B 0.9600
C15 H15C 0.9600
C16 H16A 0.9600
C16 H16B 0.9600
C16 H16C 0.9600
C17 H17A 0.9600
C17 H17B 0.9600
C17 H17C 0.9600
C18 H18A 0.9600
C18 H18B 0.9600
C18 H18C 0.9600
C19 H19A 0.9700
C19 H19B 0.9700

loop_
_geom_hbond_atom_site_label_D
_geom_hbond_atom_site_label_H
_geom_hbond_atom_site_label_A
_geom_hbond_distance_DH
_geom_hbond_distance_HA
_geom_hbond_distance_DA
_geom_hbond_angle_DHA
_geom_hbond_site_symmetry_A
N2 H2A Cl1 0.82(2) 2.54(2) 3.354(6) 173(6) 4_565
C5 H5 Cl1 0.93 2.90 3.718(9) 146.9 4_565
C5 H5 Cl1 0.93 2.90 3.718(9) 146.9 4_565
N2 H2A Cl1 0.82(2) 2.54(2) 3.354(6) 173(6) 4_565

loop_
_geom_torsion_atom_site_label_1
_geom_torsion_atom_site_label_2
_geom_torsion_atom_site_label_3
_geom_torsion_atom_site_label_4
_geom_torsion
C6 C1 C2 C3 -2.9(11)
Rh1 C1 C2 C3 172.3(6)
C1 C2 C3 C4 1.6(14)
C2 C3 C4 C5 0.7(15)
C3 C4 C5 C6 -1.6(14)
C4 C5 C6 C1 0.2(12)
C4 C5 C6 N2 178.4(8)
C2 C1 C6 C5 2.0(10)
Rh1 C1 C6 C5 -173.1(5)
C2 C1 C6 N2 -176.1(6)
Rh1 C1 C6 N2 8.8(9)
C7 N2 C6 C5 -157.3(7)
C7 N2 C6 C1 20.8(10)
Rh1 N1 C7 N2 -16.5(10)
Rh1 N1 C7 C8 164.4(6)
C6 N2 C7 N1 -17.2(11)
C6 N2 C7 C8 162.0(7)
C13 C9 C10 C11 4.3(8)
C14 C9 C10 C11 175.5(7)
Rh1 C9 C10 C11 -61.3(5)
C13 C9 C10 C15 -175.3(7)
C14 C9 C10 C15 -4.0(11)
Rh1 C9 C10 C15 119.1(7)
C13 C9 C10 Rh1 65.6(5)
C14 C9 C10 Rh1 -123.2(7)
C9 C10 C11 C12 -0.8(7)
C15 C10 C11 C12 178.8(7)
Rh1 C10 C11 C12 -58.4(4)
C9 C10 C11 C16 177.6(7)
C15 C10 C11 C16 -2.8(12)
Rh1 C10 C11 C16 120.0(7)
C9 C10 C11 Rh1 57.6(5)
C15 C10 C11 Rh1 -122.8(7)
C10 C11 C12 C13 -3.0(7)
C16 C11 C12 C13 178.6(7)
Rh1 C11 C12 C13 -63.3(5)
C10 C11 C12 C17 -175.4(7)
C16 C11 C12 C17 6.2(11)
Rh1 C11 C12 C17 124.3(7)
C10 C11 C12 Rh1 60.3(5)
C16 C11 C12 Rh1 -118.1(7)
C10 C9 C13 C12 -6.0(7)
C14 C9 C13 C12 -177.1(7)
Rh1 C9 C13 C12 60.5(5)
C10 C9 C13 C18 171.9(7)
C14 C9 C13 C18 0.7(12)
Rh1 C9 C13 C18 -121.6(7)
C10 C9 C13 Rh1 -66.6(4)
C14 C9 C13 Rh1 122.3(8)
C11 C12 C13 C9 5.6(7)
C17 C12 C13 C9 177.8(7)
Rh1 C12 C13 C9 -59.4(5)
C11 C12 C13 C18 -172.3(7)
C17 C12 C13 C18 -0.1(12)
Rh1 C12 C13 C18 122.8(7)
C11 C12 C13 Rh1 64.9(4)
C17 C12 C13 Rh1 -122.9(7)
